data_4032246
loop_
_publ_author_name
'Zhang, Yu-Fei'
'Cao, Xiao-Ping'
'Chow, Hak-Fun'
'Kuck, Dietmar'

_publ_section_title
;
 Tribenzotriquinacene-Based Crown Ethers: Synthesis and Selective
 Complexation with Ammonium Salts.
;
_journal_issue 1
_journal_name_full 'The Journal of organic chemistry'
_journal_page_first 179
_journal_page_last 187
_journal_paper_doi 10.1021/acs.joc.6b02326
_journal_volume 82
_journal_year 2017
_chemical_formula_moiety 'C25 H22 O2'
_chemical_formula_sum 'C25 H22 O2'
_chemical_formula_weight 354.42
_chemical_name_systematic
;
 ?
;
_space_group_crystal_system monoclinic
_space_group_IT_number 14
_space_group_name_Hall '-P 2ybc'
_space_group_name_H-M_alt 'P 1 21/c 1'
_symmetry_space_group_name_Hall '-P 2ybc'
_symmetry_space_group_name_H-M 'P 1 21/c 1'
_atom_sites_solution_hydrogens geom
_atom_sites_solution_primary direct
_audit_creation_date 2013-11-27
_audit_creation_method
;
Olex2 1.2
(compiled 2013.11.15 svn.r2834 for OlexSys, GUI svn.r4720)
;
_cell_angle_alpha 90
_cell_angle_beta 100.235(4)
_cell_angle_gamma 90
_cell_formula_units_Z 4
_cell_length_a 12.8918(5)
_cell_length_b 11.5509(5)
_cell_length_c 12.5129(5)
_cell_measurement_reflns_used 5541
_cell_measurement_temperature 293(2)
_cell_measurement_theta_max 70.7410
_cell_measurement_theta_min 3.7770
_cell_volume 1833.67(13)
_computing_cell_refinement
;
CrysAlisPro, Agilent Technologies,
Version 1.171.36.28 (release 01-02-2013 CrysAlis171 .NET)
(compiled Feb  1 2013,16:14:44)
;
_computing_data_collection
;
CrysAlisPro, Agilent Technologies,
Version 1.171.36.28 (release 01-02-2013 CrysAlis171 .NET)
(compiled Feb  1 2013,16:14:44)
;
_computing_data_reduction
;
CrysAlisPro, Agilent Technologies,
Version 1.171.36.28 (release 01-02-2013 CrysAlis171 .NET)
(compiled Feb  1 2013,16:14:44)
;
_computing_molecular_graphics 'Olex2 (Dolomanov et al., 2009)'
_computing_publication_material 'Olex2 (Dolomanov et al., 2009)'
_computing_structure_refinement 'ShelXL (Sheldrick, 2008)'
_computing_structure_solution 'ShelXS (Sheldrick, 2008)'
_diffrn_ambient_temperature 293(2)
_diffrn_detector_area_resol_mean 16.0733
_diffrn_measured_fraction_theta_full 0.986
_diffrn_measured_fraction_theta_max 0.983
_diffrn_measurement_details
;
#__ type_ start__ end____ width___ exp.time_
  1 omega  -23.00    4.00   1.5000    1.5000
omega____ theta____ kappa____ phi______ frames
    -        0.0000   57.0000  -30.0000 18

#__ type_ start__ end____ width___ exp.time_
  2 omega   43.00   68.50   1.5000    1.5000
omega____ theta____ kappa____ phi______ frames
    -        0.0000   57.0000  -30.0000 17

#__ type_ start__ end____ width___ exp.time_
  3 omega  -78.00  -39.00   1.5000    1.5000
omega____ theta____ kappa____ phi______ frames
    -        0.0000  178.0000 -180.0000 26

#__ type_ start__ end____ width___ exp.time_
  4 omega  -82.00  -38.50   1.5000    1.5000
omega____ theta____ kappa____ phi______ frames
    -        0.0000  178.0000    0.0000 29

#__ type_ start__ end____ width___ exp.time_
  5 omega -104.00  -77.00   1.5000    1.5000
omega____ theta____ kappa____ phi______ frames
    -      -42.5000  178.0000   30.0000 18

#__ type_ start__ end____ width___ exp.time_
  6 omega   29.00   56.00   1.5000    1.5000
omega____ theta____ kappa____ phi______ frames
    -       56.0000  -58.0000   26.0000 18

#__ type_ start__ end____ width___ exp.time_
  7 omega   77.00  128.00   1.5000    1.5000
omega____ theta____ kappa____ phi______ frames
    -       56.0000   77.0000 -150.0000 34

#__ type_ start__ end____ width___ exp.time_
  8 omega   25.00   73.00   1.5000    1.5000
omega____ theta____ kappa____ phi______ frames
    -       56.0000   77.0000 -150.0000 32

#__ type_ start__ end____ width___ exp.time_
  9 omega   41.00  120.50   1.5000    1.5000
omega____ theta____ kappa____ phi______ frames
    -       56.0000   57.0000  -60.0000 53

#__ type_ start__ end____ width___ exp.time_
 10 omega   35.00   84.50   1.5000    1.5000
omega____ theta____ kappa____ phi______ frames
    -       56.0000   57.0000  -90.0000 33

#__ type_ start__ end____ width___ exp.time_
 11 omega  -14.00   86.50   1.5000    1.5000
omega____ theta____ kappa____ phi______ frames
    -       56.0000  -38.0000   60.0000 67

#__ type_ start__ end____ width___ exp.time_
 12 omega   95.00  135.50   1.5000    1.5000
omega____ theta____ kappa____ phi______ frames
    -      112.0000  -63.0000 -180.0000 27

#__ type_ start__ end____ width___ exp.time_
 13 omega   56.00   86.00   1.5000    1.5000
omega____ theta____ kappa____ phi______ frames
    -      112.0000  -25.0000  -90.0000 20

#__ type_ start__ end____ width___ exp.time_
 14 omega   39.00   72.00   1.5000    1.5000
omega____ theta____ kappa____ phi______ frames
    -      112.0000  -38.0000   90.0000 22

#__ type_ start__ end____ width___ exp.time_
 15 omega  137.00  170.00   1.5000    1.5000
omega____ theta____ kappa____ phi______ frames
    -      112.0000   50.0000    0.0000 22

#__ type_ start__ end____ width___ exp.time_
 16 omega   86.00  111.50   1.5000    1.5000
omega____ theta____ kappa____ phi______ frames
    -      112.0000   50.0000    0.0000 17

#__ type_ start__ end____ width___ exp.time_
 17 omega   38.00   71.00   1.5000    1.5000
omega____ theta____ kappa____ phi______ frames
    -      112.0000  -25.0000 -150.0000 22

#__ type_ start__ end____ width___ exp.time_
 18 omega  116.00  177.50   1.5000    1.5000
omega____ theta____ kappa____ phi______ frames
    -      112.0000  111.0000 -120.0000 41

#__ type_ start__ end____ width___ exp.time_
 19 omega   52.00   91.00   1.5000    1.5000
omega____ theta____ kappa____ phi______ frames
    -      112.0000  -38.0000 -180.0000 26

#__ type_ start__ end____ width___ exp.time_
 20 omega  104.00  131.00   1.5000    1.5000
omega____ theta____ kappa____ phi______ frames
    -      112.0000  -63.0000   60.0000 18

#__ type_ start__ end____ width___ exp.time_
 21 omega   50.00   80.00   1.5000    1.5000
omega____ theta____ kappa____ phi______ frames
    -      112.0000  -25.0000   90.0000 20

#__ type_ start__ end____ width___ exp.time_
 22 omega  121.00  160.00   1.5000    1.5000
omega____ theta____ kappa____ phi______ frames
    -      112.0000   63.0000   30.0000 26

#__ type_ start__ end____ width___ exp.time_
 23 omega   65.00   92.00   1.5000    1.5000
omega____ theta____ kappa____ phi______ frames
    -      112.0000  -63.0000   60.0000 18

#__ type_ start__ end____ width___ exp.time_
 24 omega  103.00  139.00   1.5000    1.5000
omega____ theta____ kappa____ phi______ frames
    -      112.0000  111.0000  120.0000 24

#__ type_ start__ end____ width___ exp.time_
 25 omega   81.00  132.00   1.5000    1.5000
omega____ theta____ kappa____ phi______ frames
    -      112.0000   38.0000  -30.0000 34

#__ type_ start__ end____ width___ exp.time_
 26 omega   57.00  108.00   1.5000    1.5000
omega____ theta____ kappa____ phi______ frames
    -      112.0000  178.0000 -180.0000 34

#__ type_ start__ end____ width___ exp.time_
 27 omega   52.00   77.50   1.5000    1.5000
omega____ theta____ kappa____ phi______ frames
    -      112.0000 -111.0000  -90.0000 17

#__ type_ start__ end____ width___ exp.time_
 28 omega   59.00   86.00   1.5000    1.5000
omega____ theta____ kappa____ phi______ frames
    -      112.0000  -38.0000  150.0000 18

#__ type_ start__ end____ width___ exp.time_
 29 omega   85.00  133.00   1.5000    1.5000
omega____ theta____ kappa____ phi______ frames
    -      112.0000  -63.0000 -120.0000 32

#__ type_ start__ end____ width___ exp.time_
 30 omega   42.00   97.50   1.5000    1.5000
omega____ theta____ kappa____ phi______ frames
    -      112.0000  -63.0000  150.0000 37

#__ type_ start__ end____ width___ exp.time_
 31 omega  100.00  136.00   1.5000    1.5000
omega____ theta____ kappa____ phi______ frames
    -      112.0000  111.0000 -150.0000 24

#__ type_ start__ end____ width___ exp.time_
 32 omega   39.00   96.00   1.5000    1.5000
omega____ theta____ kappa____ phi______ frames
    -      112.0000 -111.0000   90.0000 38
;
_diffrn_measurement_device_type 'SuperNova, Dual, Cu at zero, Eos'
_diffrn_measurement_method '\w scans'
_diffrn_orient_matrix_UB_11 0.0107000000
_diffrn_orient_matrix_UB_12 -0.0476045000
_diffrn_orient_matrix_UB_13 0.1164560000
_diffrn_orient_matrix_UB_21 -0.0820136000
_diffrn_orient_matrix_UB_22 -0.0942492000
_diffrn_orient_matrix_UB_23 -0.0406010000
_diffrn_orient_matrix_UB_31 0.0889856000
_diffrn_orient_matrix_UB_32 -0.0813300000
_diffrn_orient_matrix_UB_33 -0.0210664000
_diffrn_radiation_monochromator mirror
_diffrn_radiation_type CuK\a
_diffrn_radiation_wavelength 1.54184
_diffrn_reflns_av_R_equivalents 0.0238
_diffrn_reflns_av_unetI/netI 0.0231
_diffrn_reflns_Laue_measured_fraction_full 0.986
_diffrn_reflns_Laue_measured_fraction_max 0.983
_diffrn_reflns_limit_h_max 15
_diffrn_reflns_limit_h_min -14
_diffrn_reflns_limit_k_max 12
_diffrn_reflns_limit_k_min -14
_diffrn_reflns_limit_l_max 15
_diffrn_reflns_limit_l_min -15
_diffrn_reflns_number 8633
_diffrn_reflns_point_group_measured_fraction_full 0.986
_diffrn_reflns_point_group_measured_fraction_max 0.983
_diffrn_reflns_theta_full 70.000
_diffrn_reflns_theta_max 70.605
_diffrn_reflns_theta_min 3.484
_diffrn_source 'SuperNova (Cu) X-ray Source'
_exptl_absorpt_coefficient_mu 0.626
_exptl_absorpt_correction_T_max 1.00000
_exptl_absorpt_correction_T_min 0.77975
_exptl_absorpt_correction_type multi-scan
_exptl_absorpt_process_details
;
CrysAlisPro, Agilent Technologies,
Version 1.171.36.28 (release 01-02-2013 CrysAlis171 .NET)
(compiled Feb  1 2013,16:14:44)
Empirical absorption correction using spherical harmonics,
 implemented in SCALE3 ABSPACK scaling algorithm.
;
_exptl_crystal_colour 'clear light colourless'
_exptl_crystal_density_diffrn 1.284
_exptl_crystal_description block
_exptl_crystal_F_000 752
_exptl_crystal_size_max 0.56
_exptl_crystal_size_mid 0.37
_exptl_crystal_size_min 0.33
_refine_diff_density_max 0.307
_refine_diff_density_min -0.208
_refine_diff_density_rms 0.049
_refine_ls_extinction_coef 0.0244(17)
_refine_ls_extinction_expression Fc^*^=kFc[1+0.001xFc^2^\l^3^/sin(2\q)]^-1/4^
_refine_ls_extinction_method SHELXL
_refine_ls_goodness_of_fit_ref 1.046
_refine_ls_hydrogen_treatment mixed
_refine_ls_matrix_type full
_refine_ls_number_parameters 248
_refine_ls_number_reflns 3457
_refine_ls_number_restraints 0
_refine_ls_restrained_S_all 1.046
_refine_ls_R_factor_all 0.0488
_refine_ls_R_factor_gt 0.0471
_refine_ls_shift/su_max 0.000
_refine_ls_shift/su_mean 0.000
_refine_ls_structure_factor_coef Fsqd
_refine_ls_weighting_details
;
 w=1/[\s^2^(Fo^2^)+(0.0761P)^2^+0.6049P]
 where P=(Fo^2^+2Fc^2^)/3
;
_refine_ls_weighting_scheme calc
_refine_ls_wR_factor_gt 0.1226
_refine_ls_wR_factor_ref 0.1244
_reflns_Friedel_coverage 0.000
_reflns_number_gt 3257
_reflns_number_total 3457
_reflns_threshold_expression 'I > 2\s(I)'
_cod_data_source_file jo6b02326_si_004.cif
_cod_data_source_block zhangyf1124_ome
_cod_original_cell_volume 1833.68(13)
_cod_database_code 4032246
_shelxl_version_number 2013-2
_shelx_space_group_comment
;
The symmetry employed for this shelxl refinement is uniquely defined
by the following loop, which should always be used as a source of
symmetry information in preference to the above space-group names.
They are only intended as comments.
;
_reflns_odcompleteness_completeness 92.19
_reflns_odcompleteness_iscentric 1
_reflns_odcompleteness_theta 74.33
_olex2_refinement_description
;
1. Fixed Uiso
 At 1.2 times of:
  All C(H) groups
 At 1.5 times of:
  All C(H,H,H) groups
2.a Ternary CH refined with riding coordinates:
 C11(H11), C12(H12), C20(H20)
2.b Aromatic/amide H refined with riding coordinates:
 C3(H3), C4(H4), C5(H5), C13(H13), C15(H15), C19(H19), C23(H23), C24(H24),
 C25(H25), C27(H27)
2.c Idealised Me refined as rotating group:
 C8(H8A,H8B,H8C), C21(H21A,H21B,H21C), C22(H22A,H22B,H22C)
;

loop_
_space_group_symop_operation_xyz
'x, y, z'
'-x, y+1/2, -z+1/2'
'-x, -y, -z'
'x, -y-1/2, z-1/2'

loop_
_atom_site_label
_atom_site_type_symbol
_atom_site_fract_x
_atom_site_fract_y
_atom_site_fract_z
_atom_site_U_iso_or_equiv
_atom_site_adp_type
_atom_site_occupancy
_atom_site_site_symmetry_order
_atom_site_calc_flag
_atom_site_refinement_flags_posn
O1 O 0.54541(8) 0.24710(8) 0.01902(8) 0.0264(3) Uani 1 1 d .
O2 O 0.65200(8) 0.17248(8) 0.19929(7) 0.0259(3) Uani 1 1 d .
C3 C 0.59229(10) 0.08033(11) -0.08248(10) 0.0210(3) Uani 1 1 d .
H3 H 0.5521 0.1058 -0.1474 0.025 Uiso 1 1 calc R
C4 C 0.71187(10) 0.00137(11) 0.11321(10) 0.0197(3) Uani 1 1 d .
H4 H 0.7513 -0.0253 0.1781 0.024 Uiso 1 1 calc R
C5 C 0.95787(10) -0.13468(11) 0.10601(11) 0.0233(3) Uani 1 1 d .
H5 H 0.9351 -0.1160 0.1704 0.028 Uiso 1 1 calc R
C6 C 0.81160(11) -0.11206(11) -0.25766(10) 0.0227(3) Uani 1 1 d .
C7 C 0.59565(9) 0.14367(11) 0.01199(10) 0.0205(3) Uani 1 1 d .
C8 C 0.48867(11) 0.29332(13) -0.07988(12) 0.0298(3) Uani 1 1 d .
H8A H 0.5353 0.3016 -0.1313 0.045 Uiso 1 1 calc GR
H8B H 0.4604 0.3677 -0.0662 0.045 Uiso 1 1 calc GR
H8C H 0.4321 0.2419 -0.1087 0.045 Uiso 1 1 calc GR
C9 C 0.91924(10) -0.18912(11) -0.08296(11) 0.0219(3) Uani 1 1 d .
C10 C 0.71784(10) -0.05258(11) -0.25649(10) 0.0221(3) Uani 1 1 d .
C11 C 0.76640(10) -0.17261(11) 0.00157(10) 0.0198(3) Uani 1 1 d .
H11 H 0.7474 -0.2331 0.0495 0.024 Uiso 1 1 calc R
C12 C 0.65807(10) -0.10245(11) -0.17296(10) 0.0214(3) Uani 1 1 d .
H12 H 0.5881 -0.1294 -0.2077 0.026 Uiso 1 1 calc R
C13 C 1.06465(11) -0.13434(12) 0.10104(11) 0.0262(3) Uani 1 1 d .
H13 H 1.1136 -0.1147 0.1622 0.031 Uiso 1 1 calc R
C14 C 0.65533(10) 0.10344(11) 0.11091(10) 0.0197(3) Uani 1 1 d .
C15 C 1.02651(11) -0.19051(12) -0.08745(11) 0.0265(3) Uani 1 1 d .
H15 H 1.0494 -0.2095 -0.1517 0.032 Uiso 1 1 calc R
C16 C 0.70930(9) -0.06152(11) 0.01713(10) 0.0189(3) Uani 1 1 d .
C17 C 0.88510(10) -0.16339(10) 0.01346(10) 0.0207(3) Uani 1 1 d .
C18 C 0.65009(10) -0.02257(11) -0.07904(10) 0.0196(3) Uani 1 1 d .
C19 C 0.69058(11) 0.04214(12) -0.32470(11) 0.0264(3) Uani 1 1 d .
H19 H 0.6280 0.0819 -0.3241 0.032 Uiso 1 1 calc R
C20 C 0.82768(10) -0.20920(11) -0.17482(11) 0.0223(3) Uani 1 1 d .
H20 H 0.8342 -0.2840 -0.2099 0.027 Uiso 1 1 calc R
C21 C 0.73087(12) 0.15381(13) 0.29244(11) 0.0304(3) Uani 1 1 d .
H21A H 0.7988 0.1512 0.2712 0.046 Uiso 1 1 calc GR
H21B H 0.7178 0.0818 0.3259 0.046 Uiso 1 1 calc GR
H21C H 0.7293 0.2159 0.3432 0.046 Uiso 1 1 calc GR
C22 C 0.66768(11) -0.32100(12) -0.13299(11) 0.0268(3) Uani 1 1 d .
H22A H 0.7111 -0.3805 -0.0945 0.040 Uiso 1 1 calc GR
H22B H 0.6505 -0.3410 -0.2085 0.040 Uiso 1 1 calc GR
H22C H 0.6040 -0.3137 -0.1038 0.040 Uiso 1 1 calc GR
C23 C 1.09867(11) -0.16319(12) 0.00520(12) 0.0278(3) Uani 1 1 d .
H23 H 1.1704 -0.1642 0.0031 0.033 Uiso 1 1 calc R
C24 C 0.87906(12) -0.07813(12) -0.32763(11) 0.0275(3) Uani 1 1 d .
H24 H 0.9414 -0.1182 -0.3290 0.033 Uiso 1 1 calc R
C25 C 0.85156(13) 0.01657(13) -0.39532(11) 0.0317(3) Uani 1 1 d .
H25 H 0.8960 0.0402 -0.4421 0.038 Uiso 1 1 calc R
C26 C 0.72726(10) -0.20615(11) -0.12055(10) 0.0212(3) Uani 1 1 d .
C27 C 0.75835(13) 0.07624(13) -0.39368(11) 0.0313(3) Uani 1 1 d .
H27 H 0.7411 0.1396 -0.4392 0.038 Uiso 1 1 calc R

loop_
_atom_site_aniso_label
_atom_site_aniso_U_11
_atom_site_aniso_U_22
_atom_site_aniso_U_33
_atom_site_aniso_U_23
_atom_site_aniso_U_13
_atom_site_aniso_U_12
O1 0.0299(5) 0.0229(5) 0.0247(5) -0.0004(4) 0.0007(4) 0.0099(4)
O2 0.0314(5) 0.0254(5) 0.0199(5) -0.0043(4) 0.0017(4) 0.0062(4)
C3 0.0186(6) 0.0227(6) 0.0204(6) 0.0019(5) -0.0004(5) 0.0013(5)
C4 0.0196(6) 0.0212(6) 0.0177(6) 0.0027(5) 0.0016(5) -0.0003(5)
C5 0.0258(7) 0.0193(6) 0.0239(6) 0.0014(5) 0.0022(5) 0.0025(5)
C6 0.0292(7) 0.0196(6) 0.0186(6) -0.0052(5) 0.0018(5) -0.0022(5)
C7 0.0177(6) 0.0193(6) 0.0242(6) 0.0010(5) 0.0032(5) 0.0014(5)
C8 0.0303(7) 0.0297(7) 0.0285(7) 0.0060(6) 0.0030(6) 0.0107(6)
C9 0.0254(7) 0.0156(6) 0.0245(6) 0.0026(5) 0.0037(5) 0.0025(5)
C10 0.0264(6) 0.0203(6) 0.0175(6) -0.0051(5) -0.0013(5) -0.0030(5)
C11 0.0219(6) 0.0173(6) 0.0199(6) 0.0010(5) 0.0028(5) -0.0001(5)
C12 0.0217(6) 0.0202(6) 0.0208(6) -0.0027(5) -0.0002(5) -0.0010(5)
C13 0.0246(7) 0.0214(6) 0.0302(7) 0.0023(5) -0.0018(5) -0.0003(5)
C14 0.0204(6) 0.0203(6) 0.0185(6) -0.0014(5) 0.0039(5) -0.0012(5)
C15 0.0271(7) 0.0248(7) 0.0291(7) 0.0034(5) 0.0092(5) 0.0042(5)
C16 0.0175(6) 0.0181(6) 0.0209(6) 0.0016(5) 0.0031(5) -0.0010(5)
C17 0.0236(6) 0.0135(6) 0.0247(7) 0.0028(5) 0.0036(5) 0.0021(5)
C18 0.0182(6) 0.0199(6) 0.0200(6) -0.0011(5) 0.0017(5) -0.0026(5)
C19 0.0326(7) 0.0228(7) 0.0214(6) -0.0026(5) -0.0016(5) 0.0004(5)
C20 0.0264(7) 0.0178(6) 0.0232(6) -0.0031(5) 0.0055(5) 0.0006(5)
C21 0.0340(8) 0.0327(8) 0.0220(7) -0.0071(6) -0.0019(6) 0.0030(6)
C22 0.0309(7) 0.0202(7) 0.0292(7) -0.0036(5) 0.0051(6) -0.0035(5)
C23 0.0210(6) 0.0253(7) 0.0374(8) 0.0062(6) 0.0057(6) 0.0023(5)
C24 0.0329(7) 0.0256(7) 0.0247(7) -0.0046(5) 0.0071(6) -0.0020(5)
C25 0.0429(8) 0.0307(8) 0.0229(7) -0.0012(6) 0.0100(6) -0.0061(6)
C26 0.0236(6) 0.0182(6) 0.0214(6) -0.0023(5) 0.0028(5) -0.0007(5)
C27 0.0458(9) 0.0250(7) 0.0215(6) 0.0020(5) 0.0019(6) -0.0013(6)

loop_
_atom_type_symbol
_atom_type_description
_atom_type_scat_dispersion_real
_atom_type_scat_dispersion_imag
_atom_type_scat_source
C C 0.0181 0.0091 'International Tables Vol C Tables 4.2.6.8 and 6.1.1.4'
H H 0.0000 0.0000 'International Tables Vol C Tables 4.2.6.8 and 6.1.1.4'
O O 0.0492 0.0322 'International Tables Vol C Tables 4.2.6.8 and 6.1.1.4'

loop_
_geom_angle_atom_site_label_1
_geom_angle_atom_site_label_2
_geom_angle_atom_site_label_3
_geom_angle
C7 O1 C8 116.54(10)
C14 O2 C21 116.96(10)
C7 C3 H3 120.4
C7 C3 C18 119.13(11)
C18 C3 H3 120.4
C14 C4 H4 120.3
C14 C4 C16 119.49(11)
C16 C4 H4 120.3
C13 C5 H5 120.4
C13 C5 C17 119.29(12)
C17 C5 H5 120.4
C10 C6 C20 111.79(12)
C10 C6 C24 120.46(13)
C24 C6 C20 127.73(12)
O1 C7 C3 124.93(11)
O1 C7 C14 114.85(11)
C3 C7 C14 120.21(12)
O1 C8 H8A 109.5
O1 C8 H8B 109.5
O1 C8 H8C 109.5
H8A C8 H8B 109.5
H8A C8 H8C 109.5
H8B C8 H8C 109.5
C15 C9 C20 127.85(12)
C17 C9 C15 120.51(12)
C17 C9 C20 111.61(11)
C6 C10 C12 111.58(12)
C6 C10 C19 120.38(13)
C19 C10 C12 128.02(12)
C16 C11 H11 110.3
C16 C11 C17 115.79(10)
C16 C11 C26 104.81(10)
C17 C11 H11 110.3
C17 C11 C26 104.91(10)
C26 C11 H11 110.3
C10 C12 H12 110.8
C10 C12 C26 104.93(10)
C18 C12 C10 114.61(11)
C18 C12 H12 110.8
C18 C12 C26 104.69(10)
C26 C12 H12 110.8
C5 C13 H13 119.8
C23 C13 C5 120.37(13)
C23 C13 H13 119.8
O2 C14 C4 124.83(11)
O2 C14 C7 115.14(11)
C4 C14 C7 120.04(11)
C9 C15 H15 120.5
C23 C15 C9 119.09(13)
C23 C15 H15 120.5
C4 C16 C11 127.91(11)
C18 C16 C4 120.29(11)
C18 C16 C11 111.80(11)
C5 C17 C11 128.10(12)
C9 C17 C5 120.15(12)
C9 C17 C11 111.75(11)
C3 C18 C12 127.14(11)
C16 C18 C3 120.83(11)
C16 C18 C12 112.04(11)
C10 C19 H19 120.5
C27 C19 C10 119.01(13)
C27 C19 H19 120.5
C6 C20 H20 111.0
C6 C20 C26 104.87(10)
C9 C20 C6 113.55(11)
C9 C20 H20 111.0
C9 C20 C26 105.12(10)
C26 C20 H20 111.0
O2 C21 H21A 109.5
O2 C21 H21B 109.5
O2 C21 H21C 109.5
H21A C21 H21B 109.5
H21A C21 H21C 109.5
H21B C21 H21C 109.5
H22A C22 H22B 109.5
H22A C22 H22C 109.5
H22B C22 H22C 109.5
C26 C22 H22A 109.5
C26 C22 H22B 109.5
C26 C22 H22C 109.5
C13 C23 H23 119.7
C15 C23 C13 120.56(12)
C15 C23 H23 119.7
C6 C24 H24 120.5
C25 C24 C6 118.91(14)
C25 C24 H24 120.5
C24 C25 H25 119.7
C27 C25 C24 120.61(14)
C27 C25 H25 119.7
C12 C26 C11 106.23(10)
C20 C26 C11 106.27(10)
C20 C26 C12 106.79(10)
C22 C26 C11 112.49(11)
C22 C26 C12 112.53(10)
C22 C26 C20 112.08(10)
C19 C27 H27 119.7
C25 C27 C19 120.64(13)
C25 C27 H27 119.7

loop_
_geom_bond_atom_site_label_1
_geom_bond_atom_site_label_2
_geom_bond_distance
O1 C7 1.3693(16)
O1 C8 1.4247(16)
O2 C14 1.3702(15)
O2 C21 1.4205(16)
C3 H3 0.9300
C3 C7 1.3844(18)
C3 C18 1.3995(18)
C4 H4 0.9300
C4 C14 1.3837(18)
C4 C16 1.3999(17)
C5 H5 0.9300
C5 C13 1.3891(19)
C5 C17 1.3947(18)
C6 C10 1.3928(19)
C6 C20 1.5166(18)
C6 C24 1.3953(19)
C7 C14 1.4148(17)
C8 H8A 0.9600
C8 H8B 0.9600
C8 H8C 0.9600
C9 C15 1.3941(19)
C9 C17 1.3880(19)
C9 C20 1.5120(18)
C10 C12 1.5180(18)
C10 C19 1.3937(19)
C11 H11 0.9800
C11 C16 1.5091(17)
C11 C17 1.5147(17)
C11 C26 1.5702(17)
C12 H12 0.9800
C12 C18 1.5120(17)
C12 C26 1.5661(17)
C13 H13 0.9300
C13 C23 1.389(2)
C15 H15 0.9300
C15 C23 1.388(2)
C16 C18 1.3808(17)
C19 H19 0.9300
C19 C27 1.390(2)
C20 H20 0.9800
C20 C26 1.5656(18)
C21 H21A 0.9600
C21 H21B 0.9600
C21 H21C 0.9600
C22 H22A 0.9600
C22 H22B 0.9600
C22 H22C 0.9600
C22 C26 1.5269(17)
C23 H23 0.9300
C24 H24 0.9300
C24 C25 1.390(2)
C25 H25 0.9300
C25 C27 1.389(2)
C27 H27 0.9300

loop_
_geom_torsion_atom_site_label_1
_geom_torsion_atom_site_label_2
_geom_torsion_atom_site_label_3
_geom_torsion_atom_site_label_4
_geom_torsion
O1 C7 C14 O2 1.44(16)
O1 C7 C14 C4 -178.26(11)
C3 C7 C14 O2 -179.34(11)
C3 C7 C14 C4 0.96(19)
C4 C16 C18 C3 0.37(19)
C4 C16 C18 C12 179.89(11)
C5 C13 C23 C15 1.3(2)
C6 C10 C12 C18 113.35(12)
C6 C10 C12 C26 -0.90(14)
C6 C10 C19 C27 -0.06(19)
C6 C20 C26 C11 -114.99(11)
C6 C20 C26 C12 -1.90(13)
C6 C20 C26 C22 121.76(11)
C6 C24 C25 C27 -0.2(2)
C7 C3 C18 C12 -178.95(12)
C7 C3 C18 C16 0.48(19)
C8 O1 C7 C3 -2.14(18)
C8 O1 C7 C14 177.04(11)
C9 C15 C23 C13 -0.3(2)
C9 C20 C26 C11 5.01(13)
C9 C20 C26 C12 118.09(11)
C9 C20 C26 C22 -118.25(11)
C10 C6 C20 C9 -112.79(12)
C10 C6 C20 C26 1.42(14)
C10 C6 C24 C25 0.58(19)
C10 C12 C18 C3 68.78(17)
C10 C12 C18 C16 -110.69(12)
C10 C12 C26 C11 114.84(11)
C10 C12 C26 C20 1.72(12)
C10 C12 C26 C22 -121.66(11)
C10 C19 C27 C25 0.4(2)
C11 C16 C18 C3 -179.00(11)
C11 C16 C18 C12 0.52(15)
C12 C10 C19 C27 178.03(12)
C13 C5 C17 C9 -1.24(18)
C13 C5 C17 C11 178.04(12)
C14 C4 C16 C11 178.70(12)
C14 C4 C16 C18 -0.56(18)
C15 C9 C17 C5 2.25(19)
C15 C9 C17 C11 -177.14(11)
C15 C9 C20 C6 -69.96(17)
C15 C9 C20 C26 175.97(12)
C16 C4 C14 O2 -179.78(11)
C16 C4 C14 C7 -0.10(18)
C16 C11 C17 C5 64.39(17)
C16 C11 C17 C9 -116.28(12)
C16 C11 C26 C12 6.48(12)
C16 C11 C26 C20 119.96(10)
C16 C11 C26 C22 -117.04(11)
C17 C5 C13 C23 -0.5(2)
C17 C9 C15 C23 -1.48(19)
C17 C9 C20 C6 107.95(12)
C17 C9 C20 C26 -6.12(14)
C17 C11 C16 C4 -68.76(16)
C17 C11 C16 C18 110.55(12)
C17 C11 C26 C12 -115.93(10)
C17 C11 C26 C20 -2.46(12)
C17 C11 C26 C22 120.54(11)
C18 C3 C7 O1 178.00(11)
C18 C3 C7 C14 -1.14(19)
C18 C12 C26 C11 -6.19(13)
C18 C12 C26 C20 -119.31(11)
C18 C12 C26 C22 117.30(12)
C19 C10 C12 C18 -64.87(17)
C19 C10 C12 C26 -179.13(12)
C20 C6 C10 C12 -0.34(15)
C20 C6 C10 C19 178.04(11)
C20 C6 C24 C25 -177.64(13)
C20 C9 C15 C23 176.26(12)
C20 C9 C17 C5 -175.84(11)
C20 C9 C17 C11 4.78(15)
C21 O2 C14 C4 16.13(18)
C21 O2 C14 C7 -163.55(12)
C24 C6 C10 C12 -178.83(11)
C24 C6 C10 C19 -0.44(19)
C24 C6 C20 C9 65.56(17)
C24 C6 C20 C26 179.78(12)
C24 C25 C27 C19 -0.3(2)
C26 C11 C16 C4 176.20(12)
C26 C11 C16 C18 -4.49(14)
C26 C11 C17 C5 179.38(12)
C26 C11 C17 C9 -1.29(13)
C26 C12 C18 C3 -176.83(12)
C26 C12 C18 C16 3.70(14)
